data_7112326
loop_
_publ_author_name
'Kale, Sangram S.'
'Priya, Gowri'
'Kotmale, Amol S.'
'Gawade, Rupesh L.'
'Puranik, Vedavati G.'
'Rajamohanan, P. R.'
'Sanjayan, Gangadhar J.'

_publ_section_title
;
 Orthanilic acid-promoted reverse turn formation in peptides.
;
_journal_issue 22
_journal_name_full 'Chemical communications (Cambridge, England)'
_journal_page_first 2222
_journal_page_last 2224
_journal_paper_doi 10.1039/c3cc40522b
_journal_volume 49
_journal_year 2013
_chemical_formula_moiety 'C18 H27 N3 O7 S'
_chemical_formula_sum 'C18 H27 N3 O7 S'
_chemical_formula_weight 429.49
_chemical_melting_point 423.6(15)
_chemical_name_common foldamers
_chemical_name_systematic
;
?
;
_space_group_IT_number 33
_symmetry_cell_setting orthorhombic
_symmetry_space_group_name_Hall 'P 2c -2n'
_symmetry_space_group_name_H-M 'P n a 21'
_atom_sites_solution_hydrogens geom
_atom_sites_solution_primary direct
_atom_sites_solution_secondary difmap
_audit_creation_method SHELXL-97
_cell_angle_alpha 90.00
_cell_angle_beta 90.00
_cell_angle_gamma 90.00
_cell_formula_units_Z 8
_cell_length_a 14.8435(6)
_cell_length_b 9.8421(4)
_cell_length_c 29.388(1)
_cell_measurement_reflns_used 8554
_cell_measurement_temperature 296(2)
_cell_measurement_theta_max 28.41
_cell_measurement_theta_min 2.18
_cell_volume 4293.3(3)
_computing_cell_refinement 'Bruker SAINT'
_computing_data_collection 'Bruker APEX2'
_computing_data_reduction 'Bruker SAINT'
_computing_molecular_graphics 'Bruker SHELXTL PyMOL and PLATON'
_computing_publication_material 'Bruker SHELXTL'
_computing_structure_refinement 'SHELXL-97 (Sheldrick, 2008)'
_computing_structure_solution 'SHELXS-97 (Sheldrick, 2008)'
_diffrn_ambient_temperature 296(2)
_diffrn_measured_fraction_theta_full 0.999
_diffrn_measured_fraction_theta_max 0.999
_diffrn_measurement_device_type 'Bruker APEX-II CCD'
_diffrn_measurement_method '\f and \w scans'
_diffrn_radiation_monochromator graphite
_diffrn_radiation_source 'fine-focus sealed tube'
_diffrn_radiation_type MoK\a
_diffrn_radiation_wavelength 0.71073
_diffrn_reflns_av_R_equivalents 0.0336
_diffrn_reflns_av_sigmaI/netI 0.0352
_diffrn_reflns_limit_h_max 17
_diffrn_reflns_limit_h_min -16
_diffrn_reflns_limit_k_max 11
_diffrn_reflns_limit_k_min -5
_diffrn_reflns_limit_l_max 34
_diffrn_reflns_limit_l_min -25
_diffrn_reflns_number 17432
_diffrn_reflns_theta_full 25.00
_diffrn_reflns_theta_max 25.00
_diffrn_reflns_theta_min 2.18
_exptl_absorpt_coefficient_mu 0.194
_exptl_absorpt_correction_T_max 0.9827
_exptl_absorpt_correction_T_min 0.9281
_exptl_absorpt_correction_type multi-scan
_exptl_absorpt_process_details 'Bruker SADABS'
_exptl_crystal_colour colourless
_exptl_crystal_density_diffrn 1.329
_exptl_crystal_density_method 'not measured'
_exptl_crystal_description needle
_exptl_crystal_F_000 1824
_exptl_crystal_size_max 0.39
_exptl_crystal_size_mid 0.21
_exptl_crystal_size_min 0.09
_refine_diff_density_max 0.530
_refine_diff_density_min -0.502
_refine_diff_density_rms 0.051
_refine_ls_abs_structure_details 'Flack H D (1983), Acta Cryst. A39, 876-881'
_refine_ls_abs_structure_Flack 0.49(8)
_refine_ls_extinction_method none
_refine_ls_goodness_of_fit_ref 1.044
_refine_ls_hydrogen_treatment riding
_refine_ls_matrix_type full
_refine_ls_number_parameters 536
_refine_ls_number_reflns 5881
_refine_ls_number_restraints 1
_refine_ls_restrained_S_all 1.044
_refine_ls_R_factor_all 0.0405
_refine_ls_R_factor_gt 0.0351
_refine_ls_shift/su_max 0.000
_refine_ls_shift/su_mean 0.000
_refine_ls_structure_factor_coef Fsqd
_refine_ls_weighting_details 'calc w=1/[\s^2^(Fo^2^)+(0.0541P)^2^+1.2857P] where P=(Fo^2^+2Fc^2^)/3'
_refine_ls_weighting_scheme calc
_refine_ls_wR_factor_gt 0.0887
_refine_ls_wR_factor_ref 0.0927
_reflns_number_gt 5335
_reflns_number_total 5881
_reflns_threshold_expression >2sigma(I)
_cod_duplicate_entry 7108930
_cod_data_source_file c3cc40522b.txt
_cod_data_source_block C18H27N3O7Scompound1
_cod_depositor_comments
;
The following automatic conversions were performed:

'_chemical_melting_point' value '149-152degree centigrade' was
changed to '423.6(15)' - it was converted from degrees Celsius(C) to
Kelvins(K), the average value was taken and precision was
estimated.

'_symmetry_cell_setting' value 'Orthorhombic' changed to
'orthorhombic' according to
/usr/data/users/saulius/automatic-downloads/retrospective/RSC/lib/dictionaries/cif_core.dic
dictionary named 'cif_core.dic' version 2.4.2 from 2011-04-26.

Automatic conversion script
Id: cif_fix_values 2281 2013-09-26 08:29:07Z andrius 
;
_cod_original_sg_symbol_H-M Pna21
_cod_database_code 7112326

loop_
_symmetry_equiv_pos_as_xyz
'x, y, z'
'-x, -y, z+1/2'
'-x+1/2, y+1/2, z+1/2'
'x+1/2, -y+1/2, z'

loop_
_atom_site_label
_atom_site_type_symbol
_atom_site_fract_x
_atom_site_fract_y
_atom_site_fract_z
_atom_site_U_iso_or_equiv
_atom_site_adp_type
_atom_site_occupancy
_atom_site_symmetry_multiplicity
_atom_site_calc_flag
_atom_site_refinement_flags
S S 0.17999(4) 0.65495(7) 0.09094(3) 0.01588(16) Uani 1 1 d .
O1 O 0.41261(14) 0.2991(2) 0.06809(7) 0.0192(5) Uani 1 1 d .
O2 O 0.42438(14) 0.50646(18) 0.10255(7) 0.0187(4) Uani 1 1 d .
O3 O 0.35575(14) 0.5533(2) 0.23521(8) 0.0191(5) Uani 1 1 d .
O4 O 0.18861(15) 0.50975(19) 0.08730(8) 0.0213(5) Uani 1 1 d .
O5 O 0.11851(18) 0.7273(2) 0.06231(10) 0.0222(6) Uani 1 1 d .
O6 O 0.24690(16) 0.9685(2) -0.00180(8) 0.0293(5) Uani 1 1 d .
O7 O 0.3012(2) 0.75625(19) -0.00776(10) 0.0216(7) Uani 1 1 d .
N1 N 0.37167(16) 0.3201(2) 0.13987(9) 0.0157(5) Uani 1 1 d .
H1 H 0.3403 0.2472 0.1369 0.019 Uiso 1 1 calc R
N2 N 0.26005(15) 0.5231(2) 0.17513(9) 0.0132(5) Uani 1 1 d .
H2 H 0.2514 0.4748 0.1511 0.016 Uiso 1 1 calc R
N3 N 0.27937(17) 0.7180(3) 0.08391(10) 0.0164(5) Uani 1 1 d .
H3 H 0.3245 0.6674 0.0910 0.020 Uiso 1 1 calc R
C1 C 0.40516(19) 0.3857(3) 0.10275(11) 0.0160(6) Uani 1 1 d .
C2 C 0.3900(2) 0.3758(3) 0.18449(11) 0.0168(6) Uani 1 1 d .
H2A H 0.4526 0.4042 0.1851 0.020 Uiso 1 1 calc R
H2B H 0.3835 0.3031 0.2065 0.020 Uiso 1 1 calc R
C3 C 0.33342(19) 0.4937(2) 0.20037(10) 0.0138(6) Uani 1 1 d .
C4 C 0.19598(18) 0.6260(3) 0.18444(11) 0.0145(6) Uani 1 1 d .
C5 C 0.15135(18) 0.6904(3) 0.14855(10) 0.0145(6) Uani 1 1 d .
C6 C 0.0843(2) 0.7880(3) 0.15717(12) 0.0183(7) Uani 1 1 d .
H6 H 0.0530 0.8278 0.1332 0.022 Uiso 1 1 calc R
C7 C 0.06538(19) 0.8242(3) 0.20184(13) 0.0203(7) Uani 1 1 d .
H7 H 0.0223 0.8903 0.2079 0.024 Uiso 1 1 calc R
C8 C 0.1106(3) 0.7618(3) 0.23740(16) 0.0203(9) Uani 1 1 d .
H8 H 0.0974 0.7866 0.2672 0.024 Uiso 1 1 calc R
C9 C 0.17536(18) 0.6630(3) 0.22925(12) 0.0168(6) Uani 1 1 d .
H9 H 0.2049 0.6215 0.2535 0.020 Uiso 1 1 calc R
C10 C 0.29934(18) 0.8547(3) 0.06639(11) 0.0151(6) Uani 1 1 d .
C11 C 0.40125(19) 0.8734(3) 0.07148(12) 0.0212(7) Uani 1 1 d .
H11A H 0.4166 0.8769 0.1032 0.032 Uiso 1 1 calc R
H11B H 0.4192 0.9565 0.0570 0.032 Uiso 1 1 calc R
H11C H 0.4318 0.7984 0.0574 0.032 Uiso 1 1 calc R
C12 C 0.2484(2) 0.9659(3) 0.09279(12) 0.0208(6) Uani 1 1 d .
H12A H 0.1851 0.9585 0.0867 0.031 Uiso 1 1 calc R
H12B H 0.2695 1.0537 0.0833 0.031 Uiso 1 1 calc R
H12C H 0.2590 0.9548 0.1248 0.031 Uiso 1 1 calc R
C13 C 0.27733(19) 0.8673(3) 0.01562(11) 0.0180(6) Uani 1 1 d .
C14 C 0.2926(3) 0.7659(4) -0.05638(16) 0.0301(10) Uani 1 1 d .
H14A H 0.2302 0.7749 -0.0643 0.045 Uiso 1 1 calc R
H14B H 0.3168 0.6854 -0.0702 0.045 Uiso 1 1 calc R
H14C H 0.3252 0.8439 -0.0671 0.045 Uiso 1 1 calc R
C15 C 0.4437(2) 0.3457(3) 0.02236(12) 0.0201(7) Uani 1 1 d .
C16 C 0.5390(2) 0.4003(4) 0.02566(14) 0.0326(8) Uani 1 1 d .
H16A H 0.5387 0.4844 0.0422 0.049 Uiso 1 1 calc R
H16B H 0.5624 0.4153 -0.0044 0.049 Uiso 1 1 calc R
H16C H 0.5763 0.3356 0.0413 0.049 Uiso 1 1 calc R
C17 C 0.3772(2) 0.4476(3) 0.00368(12) 0.0282(8) Uani 1 1 d .
H17A H 0.3172 0.4123 0.0066 0.042 Uiso 1 1 calc R
H17B H 0.3902 0.4643 -0.0278 0.042 Uiso 1 1 calc R
H17C H 0.3820 0.5310 0.0204 0.042 Uiso 1 1 calc R
C18 C 0.4413(3) 0.2147(4) -0.00501(13) 0.0303(8) Uani 1 1 d .
H18A H 0.4803 0.1489 0.0088 0.045 Uiso 1 1 calc R
H18B H 0.4611 0.2324 -0.0355 0.045 Uiso 1 1 calc R
H18C H 0.3808 0.1801 -0.0056 0.045 Uiso 1 1 calc R
S' S 1.07192(5) 0.34556(7) 0.31468(3) 0.01611(16) Uani 1 1 d .
O1' O 0.84266(14) 0.7070(2) 0.34092(8) 0.0212(5) Uani 1 1 d .
O2' O 0.82605(14) 0.49728(18) 0.30768(8) 0.0207(5) Uani 1 1 d .
O3' O 0.89163(13) 0.4478(2) 0.17287(8) 0.0187(5) Uani 1 1 d .
O4' O 1.06602(14) 0.4908(2) 0.31887(8) 0.0216(5) Uani 1 1 d .
O5' O 1.13316(18) 0.2699(2) 0.34266(10) 0.0221(6) Uani 1 1 d .
O6' O 0.99775(16) 0.0420(2) 0.40987(8) 0.0281(5) Uani 1 1 d .
O7' O 0.9520(2) 0.2583(2) 0.41260(10) 0.0221(6) Uani 1 1 d .
N1' N 0.88045(16) 0.6795(2) 0.26874(9) 0.0165(5) Uani 1 1 d .
H1' H 0.9142 0.7502 0.2710 0.020 Uiso 1 1 calc R
N2' N 0.99003(15) 0.4777(2) 0.23161(8) 0.0129(5) Uani 1 1 d .
H2' H 0.9997 0.5254 0.2556 0.016 Uiso 1 1 calc R
N3' N 0.97149(17) 0.2873(3) 0.32145(10) 0.0169(5) Uani 1 1 d .
H3' H 0.9273 0.3390 0.3138 0.020 Uiso 1 1 calc R
C1' C 0.84712(18) 0.6175(3) 0.30669(11) 0.0166(6) Uani 1 1 d .
C2' C 0.8579(2) 0.6241(3) 0.22457(11) 0.0175(6) Uani 1 1 d .
H2'1 H 0.8609 0.6973 0.2025 0.021 Uiso 1 1 calc R
H2'2 H 0.7959 0.5931 0.2256 0.021 Uiso 1 1 calc R
C3' C 0.91591(19) 0.5076(2) 0.20730(10) 0.0143(6) Uani 1 1 d .
C4' C 1.05383(19) 0.3748(3) 0.22135(11) 0.0133(6) Uani 1 1 d .
C5' C 1.0998(2) 0.3093(3) 0.25704(11) 0.0164(6) Uani 1 1 d .
C6' C 1.1644(2) 0.2114(3) 0.24746(12) 0.0204(7) Uani 1 1 d .
H6' H 1.1953 0.1693 0.2711 0.024 Uiso 1 1 calc R
C7' C 1.18268(19) 0.1763(3) 0.20309(13) 0.0206(7) Uani 1 1 d .
H7' H 1.2258 0.1104 0.1968 0.025 Uiso 1 1 calc R
C8' C 1.1369(3) 0.2393(3) 0.16775(16) 0.0175(8) Uani 1 1 d .
H8' H 1.1487 0.2142 0.1378 0.021 Uiso 1 1 calc R
C9' C 1.07308(17) 0.3401(3) 0.17683(11) 0.0149(6) Uani 1 1 d .
H9' H 1.0437 0.3837 0.1530 0.018 Uiso 1 1 calc R
C10' C 0.94970(19) 0.1514(3) 0.33978(11) 0.0169(6) Uani 1 1 d .
C11' C 0.8475(2) 0.1354(3) 0.33459(12) 0.0218(7) Uani 1 1 d .
H11D H 0.8176 0.2098 0.3494 0.033 Uiso 1 1 calc R
H11E H 0.8288 0.0514 0.3483 0.033 Uiso 1 1 calc R
H11F H 0.8321 0.1348 0.3029 0.033 Uiso 1 1 calc R
C12' C 0.99866(19) 0.0374(3) 0.31501(12) 0.0191(6) Uani 1 1 d .
H12D H 0.9875 0.0445 0.2829 0.029 Uiso 1 1 calc R
H12E H 0.9772 -0.0487 0.3259 0.029 Uiso 1 1 calc R
H12F H 1.0622 0.0445 0.3206 0.029 Uiso 1 1 calc R
C13' C 0.97133(19) 0.1431(3) 0.39122(11) 0.0169(6) Uani 1 1 d .
C14' C 0.9612(3) 0.2542(3) 0.46202(16) 0.0282(11) Uani 1 1 d .
H14D H 0.9203 0.1881 0.4743 0.042 Uiso 1 1 calc R
H14E H 0.9474 0.3420 0.4744 0.042 Uiso 1 1 calc R
H14F H 1.0218 0.2298 0.4699 0.042 Uiso 1 1 calc R
C15' C 0.8010(2) 0.6700(3) 0.38523(12) 0.0231(7) Uani 1 1 d .
C16' C 0.8046(3) 0.8027(3) 0.41082(13) 0.0355(9) Uani 1 1 d .
H16D H 0.8654 0.8359 0.4111 0.053 Uiso 1 1 calc R
H16E H 0.7845 0.7887 0.4415 0.053 Uiso 1 1 calc R
H16F H 0.7663 0.8679 0.3961 0.053 Uiso 1 1 calc R
C17' C 0.8567(3) 0.5620(3) 0.40862(13) 0.0355(8) Uani 1 1 d .
H17D H 0.8518 0.4781 0.3921 0.053 Uiso 1 1 calc R
H17E H 0.8351 0.5492 0.4391 0.053 Uiso 1 1 calc R
H17F H 0.9186 0.5900 0.4095 0.053 Uiso 1 1 calc R
C18' C 0.7042(2) 0.6261(4) 0.37688(14) 0.0335(8) Uani 1 1 d .
H18D H 0.6745 0.6923 0.3581 0.050 Uiso 1 1 calc R
H18E H 0.6732 0.6187 0.4054 0.050 Uiso 1 1 calc R
H18F H 0.7037 0.5396 0.3618 0.050 Uiso 1 1 calc R

loop_
_atom_site_aniso_label
_atom_site_aniso_U_11
_atom_site_aniso_U_22
_atom_site_aniso_U_33
_atom_site_aniso_U_23
_atom_site_aniso_U_13
_atom_site_aniso_U_12
S 0.0143(3) 0.0196(3) 0.0137(4) 0.0013(3) -0.0015(3) -0.0008(3)
O1 0.0266(11) 0.0147(10) 0.0163(12) -0.0019(9) 0.0049(9) -0.0030(9)
O2 0.0205(10) 0.0148(10) 0.0208(12) 0.0000(8) 0.0017(9) -0.0019(8)
O3 0.0226(11) 0.0166(10) 0.0180(13) -0.0042(9) -0.0066(10) 0.0017(8)
O4 0.0277(11) 0.0196(10) 0.0167(12) -0.0024(10) -0.0023(10) -0.0033(8)
O5 0.0173(12) 0.0303(11) 0.0189(14) 0.0033(11) -0.0033(11) 0.0008(10)
O6 0.0368(13) 0.0284(12) 0.0227(13) 0.0074(10) -0.0011(11) 0.0105(10)
O7 0.0304(16) 0.0225(13) 0.0119(15) -0.0003(8) 0.0016(14) 0.0035(8)
N1 0.0174(12) 0.0145(11) 0.0152(14) 0.0007(10) 0.0004(10) -0.0032(9)
N2 0.0123(11) 0.0144(11) 0.0127(13) -0.0018(10) -0.0006(10) 0.0001(8)
N3 0.0121(12) 0.0207(12) 0.0164(15) 0.0039(14) -0.0002(11) 0.0033(11)
C1 0.0134(13) 0.0172(14) 0.0175(17) 0.0011(12) -0.0027(12) 0.0023(10)
C2 0.0196(14) 0.0166(14) 0.0142(17) -0.0001(12) -0.0021(13) 0.0028(12)
C3 0.0139(12) 0.0117(12) 0.0156(16) 0.0028(12) 0.0029(12) -0.0022(10)
C4 0.0105(12) 0.0125(13) 0.0206(17) 0.0005(12) 0.0010(12) -0.0033(10)
C5 0.0101(13) 0.0174(15) 0.0161(17) 0.0014(12) 0.0029(12) -0.0024(11)
C6 0.0092(14) 0.0219(14) 0.024(2) 0.0051(15) 0.0010(13) 0.0015(13)
C7 0.0119(14) 0.0179(14) 0.031(2) 0.0017(13) 0.0079(13) 0.0028(11)
C8 0.018(2) 0.0191(16) 0.024(2) -0.0036(12) 0.0086(19) -0.0028(11)
C9 0.0154(14) 0.0178(14) 0.0171(18) 0.0005(12) 0.0001(12) -0.0043(10)
C10 0.0136(14) 0.0165(14) 0.0153(16) 0.0023(12) -0.0013(12) 0.0002(11)
C11 0.0151(14) 0.0257(15) 0.0230(18) 0.0025(13) -0.0005(13) -0.0015(12)
C12 0.0200(15) 0.0235(15) 0.0190(17) -0.0033(13) 0.0002(14) 0.0014(11)
C13 0.0142(14) 0.0208(14) 0.0190(17) 0.0010(13) 0.0015(12) -0.0014(11)
C14 0.030(2) 0.047(2) 0.014(2) -0.0013(15) 0.000(2) 0.0007(15)
C15 0.0241(16) 0.0196(14) 0.0167(18) -0.0019(12) 0.0065(13) -0.0026(11)
C16 0.0274(18) 0.0384(18) 0.032(2) 0.0027(16) 0.0082(16) -0.0022(14)
C17 0.0349(18) 0.0317(16) 0.0181(18) 0.0013(14) 0.0024(14) 0.0006(13)
C18 0.042(2) 0.0291(17) 0.0202(19) -0.0041(16) 0.0096(16) -0.0028(16)
S' 0.0143(3) 0.0205(3) 0.0135(4) 0.0010(3) -0.0014(3) -0.0011(3)
O1' 0.0263(12) 0.0177(10) 0.0195(12) -0.0018(10) 0.0067(10) -0.0044(9)
O2' 0.0233(11) 0.0121(9) 0.0266(13) 0.0005(8) 0.0017(10) -0.0008(8)
O3' 0.0197(11) 0.0173(10) 0.0190(12) -0.0056(9) -0.0051(9) 0.0021(8)
O4' 0.0252(11) 0.0228(10) 0.0169(12) -0.0008(10) -0.0010(9) -0.0021(8)
O5' 0.0178(13) 0.0306(11) 0.0180(14) 0.0043(10) -0.0055(11) -0.0014(9)
O6' 0.0366(13) 0.0267(11) 0.0209(13) 0.0054(10) -0.0058(11) 0.0041(10)
O7' 0.0256(15) 0.0272(13) 0.0136(15) 0.0004(9) -0.0026(13) 0.0044(8)
N1' 0.0190(12) 0.0133(11) 0.0172(14) -0.0030(10) 0.0012(11) -0.0048(9)
N2' 0.0139(11) 0.0123(11) 0.0127(13) -0.0029(9) 0.0006(10) 0.0003(8)
N3' 0.0141(12) 0.0201(12) 0.0166(15) 0.0057(14) 0.0004(11) 0.0019(12)
C1' 0.0121(13) 0.0156(14) 0.0220(18) -0.0027(12) 0.0019(12) 0.0021(10)
C2' 0.0167(14) 0.0184(14) 0.0175(17) -0.0020(13) 0.0003(12) 0.0042(12)
C3' 0.0151(13) 0.0101(12) 0.0177(16) 0.0053(12) 0.0023(12) -0.0017(10)
C4' 0.0121(13) 0.0122(13) 0.0155(16) -0.0014(12) 0.0033(12) -0.0031(10)
C5' 0.0146(14) 0.0165(14) 0.0183(17) 0.0015(12) 0.0007(13) -0.0034(11)
C6' 0.0153(16) 0.0220(15) 0.024(2) 0.0041(16) -0.0007(14) 0.0006(14)
C7' 0.0164(15) 0.0184(14) 0.027(2) 0.0019(13) 0.0062(14) 0.0025(11)
C8' 0.0146(19) 0.0200(16) 0.018(2) -0.0061(12) 0.0054(18) -0.0044(11)
C9' 0.0135(14) 0.0129(13) 0.0182(17) 0.0002(12) 0.0012(12) -0.0001(10)
C10' 0.0156(15) 0.0191(15) 0.0162(17) 0.0015(12) 0.0014(13) 0.0002(11)
C11' 0.0172(15) 0.0281(15) 0.0200(17) 0.0022(13) -0.0027(13) -0.0022(12)
C12' 0.0195(15) 0.0197(14) 0.0181(16) -0.0001(13) -0.0039(13) 0.0029(11)
C13' 0.0115(13) 0.0226(15) 0.0167(17) 0.0044(12) -0.0002(12) -0.0005(11)
C14' 0.033(3) 0.039(2) 0.013(2) -0.0029(13) -0.003(2) 0.0103(13)
C15' 0.0307(17) 0.0219(15) 0.0169(18) 0.0023(13) 0.0060(14) -0.0024(12)
C16' 0.055(2) 0.0253(17) 0.027(2) -0.0067(17) 0.0116(18) -0.0046(17)
C17' 0.047(2) 0.0347(18) 0.024(2) 0.0008(15) -0.0010(17) 0.0066(15)
C18' 0.0283(18) 0.0422(19) 0.030(2) -0.0033(16) 0.0106(15) -0.0056(14)

loop_
_atom_type_symbol
_atom_type_description
_atom_type_scat_dispersion_real
_atom_type_scat_dispersion_imag
_atom_type_scat_source
C C 0.0033 0.0016 'International Tables Vol C Tables 4.2.6.8 and 6.1.1.4'
H H 0.0000 0.0000 'International Tables Vol C Tables 4.2.6.8 and 6.1.1.4'
N N 0.0061 0.0033 'International Tables Vol C Tables 4.2.6.8 and 6.1.1.4'
O O 0.0106 0.0060 'International Tables Vol C Tables 4.2.6.8 and 6.1.1.4'
S S 0.1246 0.1234 'International Tables Vol C Tables 4.2.6.8 and 6.1.1.4'

loop_
_geom_angle_atom_site_label_1
_geom_angle_atom_site_label_2
_geom_angle_atom_site_label_3
_geom_angle
O5 S O4 120.50(15)
O5 S N3 108.44(15)
O4 S N3 106.91(13)
O5 S C5 108.02(15)
O4 S C5 106.65(14)
N3 S C5 105.35(14)
C1 O1 C15 121.2(2)
C13 O7 C14 115.7(3)
C1 N1 C2 118.5(2)
C1 N1 H1 120.7
C2 N1 H1 120.7
C3 N2 C4 126.1(2)
C3 N2 H2 117.0
C4 N2 H2 117.0
C10 N3 S 125.5(2)
C10 N3 H3 117.3
S N3 H3 117.3
O2 C1 O1 126.8(3)
O2 C1 N1 123.4(3)
O1 C1 N1 109.9(2)
N1 C2 C3 117.9(3)
N1 C2 H2A 107.8
C3 C2 H2A 107.8
N1 C2 H2B 107.8
C3 C2 H2B 107.8
H2A C2 H2B 107.2
O3 C3 N2 125.1(3)
O3 C3 C2 118.5(3)
N2 C3 C2 116.4(3)
C5 C4 C9 119.2(3)
C5 C4 N2 119.8(3)
C9 C4 N2 121.0(3)
C4 C5 C6 120.6(3)
C4 C5 S 121.0(2)
C6 C5 S 118.3(2)
C7 C6 C5 119.3(3)
C7 C6 H6 120.4
C5 C6 H6 120.4
C8 C7 C6 120.0(3)
C8 C7 H7 120.0
C6 C7 H7 120.0
C7 C8 C9 121.1(4)
C7 C8 H8 119.5
C9 C8 H8 119.5
C8 C9 C4 119.7(3)
C8 C9 H9 120.1
C4 C9 H9 120.1
N3 C10 C11 105.9(2)
N3 C10 C13 111.8(2)
C11 C10 C13 107.2(2)
N3 C10 C12 112.0(3)
C11 C10 C12 110.5(2)
C13 C10 C12 109.2(2)
C10 C11 H11A 109.5
C10 C11 H11B 109.5
H11A C11 H11B 109.5
C10 C11 H11C 109.5
H11A C11 H11C 109.5
H11B C11 H11C 109.5
C10 C12 H12A 109.5
C10 C12 H12B 109.5
H12A C12 H12B 109.5
C10 C12 H12C 109.5
H12A C12 H12C 109.5
H12B C12 H12C 109.5
O6 C13 O7 123.7(3)
O6 C13 C10 124.0(3)
O7 C13 C10 112.2(3)
O7 C14 H14A 109.5
O7 C14 H14B 109.5
H14A C14 H14B 109.5
O7 C14 H14C 109.5
H14A C14 H14C 109.5
H14B C14 H14C 109.5
O1 C15 C17 109.2(3)
O1 C15 C16 109.8(3)
C17 C15 C16 113.4(3)
O1 C15 C18 102.1(2)
C17 C15 C18 110.8(3)
C16 C15 C18 110.9(3)
C15 C16 H16A 109.5
C15 C16 H16B 109.5
H16A C16 H16B 109.5
C15 C16 H16C 109.5
H16A C16 H16C 109.5
H16B C16 H16C 109.5
C15 C17 H17A 109.5
C15 C17 H17B 109.5
H17A C17 H17B 109.5
C15 C17 H17C 109.5
H17A C17 H17C 109.5
H17B C17 H17C 109.5
C15 C18 H18A 109.5
C15 C18 H18B 109.5
H18A C18 H18B 109.5
C15 C18 H18C 109.5
H18A C18 H18C 109.5
H18B C18 H18C 109.5
O5' S' O4' 120.39(15)
O5' S' N3' 109.32(15)
O4' S' N3' 106.70(13)
O5' S' C5' 107.12(16)
O4' S' C5' 107.16(14)
N3' S' C5' 105.16(14)
C1' O1' C15' 121.1(2)
C13' O7' C14' 115.3(3)
C1' N1' C2' 118.8(2)
C1' N1' H1' 120.6
C2' N1' H1' 120.6
C3' N2' C4' 126.1(2)
C3' N2' H2' 116.9
C4' N2' H2' 116.9
C10' N3' S' 124.8(2)
C10' N3' H3' 117.6
S' N3' H3' 117.6
O2' C1' O1' 127.3(3)
O2' C1' N1' 123.0(3)
O1' C1' N1' 109.7(2)
N1' C2' C3' 116.9(3)
N1' C2' H2'1 108.1
C3' C2' H2'1 108.1
N1' C2' H2'2 108.1
C3' C2' H2'2 108.1
H2'1 C2' H2'2 107.3
O3' C3' N2' 125.0(3)
O3' C3' C2' 118.1(3)
N2' C3' C2' 116.8(3)
C9' C4' C5' 119.5(3)
C9' C4' N2' 121.0(3)
C5' C4' N2' 119.5(3)
C6' C5' C4' 120.1(3)
C6' C5' S' 119.5(2)
C4' C5' S' 120.3(2)
C7' C6' C5' 120.2(3)
C7' C6' H6' 119.9
C5' C6' H6' 119.9
C6' C7' C8' 120.0(3)
C6' C7' H7' 120.0
C8' C7' H7' 120.0
C7' C8' C9' 120.4(4)
C7' C8' H8' 119.8
C9' C8' H8' 119.8
C4' C9' C8' 119.7(3)
C4' C9' H9' 120.1
C8' C9' H9' 120.1
N3' C10' C12' 112.8(3)
N3' C10' C11' 105.9(2)
C12' C10' C11' 110.4(2)
N3' C10' C13' 111.0(2)
C12' C10' C13' 109.2(2)
C11' C10' C13' 107.3(3)
C10' C11' H11D 109.5
C10' C11' H11E 109.5
H11D C11' H11E 109.5
C10' C11' H11F 109.5
H11D C11' H11F 109.5
H11E C11' H11F 109.5
C10' C12' H12D 109.5
C10' C12' H12E 109.5
H12D C12' H12E 109.5
C10' C12' H12F 109.5
H12D C12' H12F 109.5
H12E C12' H12F 109.5
O6' C13' O7' 124.2(3)
O6' C13' C10' 123.9(3)
O7' C13' C10' 111.9(2)
O7' C14' H14D 109.5
O7' C14' H14E 109.5
H14D C14' H14E 109.5
O7' C14' H14F 109.5
H14D C14' H14F 109.5
H14E C14' H14F 109.5
O1' C15' C16' 102.1(2)
O1' C15' C17' 110.1(3)
C16' C15' C17' 111.3(3)
O1' C15' C18' 108.8(3)
C16' C15' C18' 111.1(3)
C17' C15' C18' 113.0(3)
C15' C16' H16D 109.5
C15' C16' H16E 109.5
H16D C16' H16E 109.5
C15' C16' H16F 109.5
H16D C16' H16F 109.5
H16E C16' H16F 109.5
C15' C17' H17D 109.5
C15' C17' H17E 109.5
H17D C17' H17E 109.5
C15' C17' H17F 109.5
H17D C17' H17F 109.5
H17E C17' H17F 109.5
C15' C18' H18D 109.5
C15' C18' H18E 109.5
H18D C18' H18E 109.5
C15' C18' H18F 109.5
H18D C18' H18F 109.5
H18E C18' H18F 109.5

loop_
_geom_bond_atom_site_label_1
_geom_bond_atom_site_label_2
_geom_bond_distance
S O5 1.431(3)
S O4 1.439(2)
S N3 1.614(3)
S C5 1.780(3)
O1 C1 1.332(4)
O1 C15 1.493(4)
O2 C1 1.222(3)
O3 C3 1.226(4)
O6 C13 1.208(4)
O7 C13 1.339(4)
O7 C14 1.438(5)
N1 C1 1.361(4)
N1 C2 1.447(4)
N1 H1 0.8600
N2 C3 1.349(4)
N2 C4 1.416(4)
N2 H2 0.8600
N3 C10 1.471(4)
N3 H3 0.8600
C2 C3 1.507(4)
C2 H2A 0.9700
C2 H2B 0.9700
C4 C5 1.397(4)
C4 C9 1.400(5)
C5 C6 1.406(4)
C6 C7 1.389(5)
C6 H6 0.9300
C7 C8 1.386(6)
C7 H7 0.9300
C8 C9 1.388(5)
C8 H8 0.9300
C9 H9 0.9300
C10 C11 1.531(4)
C10 C13 1.532(4)
C10 C12 1.539(4)
C11 H11A 0.9600
C11 H11B 0.9600
C11 H11C 0.9600
C12 H12A 0.9600
C12 H12B 0.9600
C12 H12C 0.9600
C14 H14A 0.9600
C14 H14B 0.9600
C14 H14C 0.9600
C15 C17 1.510(5)
C15 C16 1.516(4)
C15 C18 1.519(4)
C16 H16A 0.9600
C16 H16B 0.9600
C16 H16C 0.9600
C17 H17A 0.9600
C17 H17B 0.9600
C17 H17C 0.9600
C18 H18A 0.9600
C18 H18B 0.9600
C18 H18C 0.9600
S' O5' 1.434(3)
S' O4' 1.438(2)
S' N3' 1.610(3)
S' C5' 1.780(3)
O1' C1' 1.339(4)
O1' C15' 1.487(4)
O2' C1' 1.224(3)
O3' C3' 1.225(4)
O6' C13' 1.202(4)
O7' C13' 1.327(4)
O7' C14' 1.459(5)
N1' C1' 1.364(4)
N1' C2' 1.447(4)
N1' H1' 0.8600
N2' C3' 1.344(4)
N2' C4' 1.419(4)
N2' H2' 0.8600
N3' C10' 1.477(4)
N3' H3' 0.8600
C2' C3' 1.521(4)
C2' H2'1 0.9700
C2' H2'2 0.9700
C4' C9' 1.382(4)
C4' C5' 1.407(4)
C5' C6' 1.388(4)
C6' C7' 1.376(5)
C6' H6' 0.9300
C7' C8' 1.387(5)
C7' H7' 0.9300
C8' C9' 1.397(4)
C8' H8' 0.9300
C9' H9' 0.9300
C10' C12' 1.523(4)
C10' C11' 1.532(4)
C10' C13' 1.548(4)
C11' H11D 0.9600
C11' H11E 0.9600
C11' H11F 0.9600
C12' H12D 0.9600
C12' H12E 0.9600
C12' H12F 0.9600
C14' H14D 0.9600
C14' H14E 0.9600
C14' H14F 0.9600
C15' C16' 1.508(5)
C15' C17' 1.512(5)
C15' C18' 1.520(5)
C16' H16D 0.9600
C16' H16E 0.9600
C16' H16F 0.9600
C17' H17D 0.9600
C17' H17E 0.9600
C17' H17F 0.9600
C18' H18D 0.9600
C18' H18E 0.9600
C18' H18F 0.9600

loop_
_geom_torsion_atom_site_label_1
_geom_torsion_atom_site_label_2
_geom_torsion_atom_site_label_3
_geom_torsion_atom_site_label_4
_geom_torsion
O5 S N3 C10 21.9(3)
O4 S N3 C10 153.3(3)
C5 S N3 C10 -93.5(3)
C15 O1 C1 O2 -2.6(4)
C15 O1 C1 N1 177.1(2)
C2 N1 C1 O2 -23.9(4)
C2 N1 C1 O1 156.4(2)
C1 N1 C2 C3 79.9(3)
C4 N2 C3 O3 -0.6(4)
C4 N2 C3 C2 177.8(3)
N1 C2 C3 O3 -170.4(3)
N1 C2 C3 N2 11.1(4)
C3 N2 C4 C5 149.2(3)
C3 N2 C4 C9 -31.9(4)
C9 C4 C5 C6 -2.1(4)
N2 C4 C5 C6 176.8(3)
C9 C4 C5 S 176.0(2)
N2 C4 C5 S -5.0(3)
O5 S C5 C4 175.5(2)
O4 S C5 C4 44.6(3)
N3 S C5 C4 -68.8(2)
O5 S C5 C6 -6.3(3)
O4 S C5 C6 -137.2(2)
N3 S C5 C6 109.4(2)
C4 C5 C6 C7 2.7(4)
S C5 C6 C7 -175.5(2)
C5 C6 C7 C8 -1.7(4)
C6 C7 C8 C9 0.1(5)
C7 C8 C9 C4 0.5(5)
C5 C4 C9 C8 0.5(4)
N2 C4 C9 C8 -178.4(2)
S N3 C10 C11 173.2(2)
S N3 C10 C13 -70.3(3)
S N3 C10 C12 52.7(4)
C14 O7 C13 O6 2.9(5)
C14 O7 C13 C10 -173.0(3)
N3 C10 C13 O6 143.7(3)
C11 C10 C13 O6 -100.7(3)
C12 C10 C13 O6 19.1(4)
N3 C10 C13 O7 -40.5(3)
C11 C10 C13 O7 75.2(3)
C12 C10 C13 O7 -165.0(2)
C1 O1 C15 C17 -62.6(3)
C1 O1 C15 C16 62.3(3)
C1 O1 C15 C18 -180.0(3)
O5' S' N3' C10' -19.8(3)
O4' S' N3' C10' -151.5(3)
C5' S' N3' C10' 94.9(3)
C15' O1' C1' O2' -6.1(4)
C15' O1' C1' N1' 174.4(2)
C2' N1' C1' O2' 25.5(4)
C2' N1' C1' O1' -155.0(2)
C1' N1' C2' C3' -84.4(3)
C4' N2' C3' O3' 1.6(4)
C4' N2' C3' C2' -179.1(3)
N1' C2' C3' O3' 171.0(3)
N1' C2' C3' N2' -8.4(4)
C3' N2' C4' C9' 32.5(4)
C3' N2' C4' C5' -149.0(3)
C9' C4' C5' C6' 0.4(4)
N2' C4' C5' C6' -178.0(3)
C9' C4' C5' S' -176.6(2)
N2' C4' C5' S' 4.9(3)
O5' S' C5' C6' 6.2(3)
O4' S' C5' C6' 136.7(2)
N3' S' C5' C6' -110.1(2)
O5' S' C5' C4' -176.8(2)
O4' S' C5' C4' -46.3(3)
N3' S' C5' C4' 67.0(2)
C4' C5' C6' C7' -1.0(4)
S' C5' C6' C7' 176.0(2)
C5' C6' C7' C8' 0.3(5)
C6' C7' C8' C9' 1.1(4)
C5' C4' C9' C8' 0.9(4)
N2' C4' C9' C8' 179.4(2)
C7' C8' C9' C4' -1.7(4)
S' N3' C10' C12' -52.6(4)
S' N3' C10' C11' -173.5(2)
S' N3' C10' C13' 70.4(3)
C14' O7' C13' O6' -2.6(5)
C14' O7' C13' C10' 173.6(3)
N3' C10' C13' O6' -146.2(3)
C12' C10' C13' O6' -21.1(4)
C11' C10' C13' O6' 98.5(3)
N3' C10' C13' O7' 37.6(3)
C12' C10' C13' O7' 162.6(3)
C11' C10' C13' O7' -77.7(3)
C1' O1' C15' C16' -175.7(3)
C1' O1' C15' C17' 66.1(4)
C1' O1' C15' C18' -58.1(3)
